data_1560715
loop_
_publ_author_name
'Guo, Zhaoqi'
'Liu, Xuemin'
'Chen, Xiang'
'Zhang, Cong'
'Yang, Guoping'
'Zhang, Yazhou'
'Ma, Haixia'

_publ_section_title
;
 Design and synthesis of two energetic coordination polymers based on
 copper ion and 1H,1&#x2032;H-[5,5&#x2032;-bitetrazole]-1,1&#x2032;-diol:
 A comparative study of the structure-property relationships
;
_journal_name_full 'Journal of Solid State Chemistry'
_journal_page_first 55
_journal_page_last 61
_journal_paper_doi 10.1016/j.jssc.2018.08.030
_journal_volume 268
_journal_year 2018
_chemical_formula_moiety 'C2 H4 Cu N8 O4'
_chemical_formula_sum 'C2 H4 Cu N8 O4'
_chemical_formula_weight 267.67
_space_group_crystal_system monoclinic
_space_group_IT_number 14
_space_group_name_Hall '-P 2ybc'
_space_group_name_H-M_alt 'P 1 21/c 1'
_atom_sites_solution_hydrogens difmap
_atom_sites_solution_primary direct
_cell_angle_alpha 90
_cell_angle_beta 91.592(10)
_cell_angle_gamma 90
_cell_formula_units_Z 2
_cell_length_a 6.255(4)
_cell_length_b 10.925(6)
_cell_length_c 5.352(3)
_cell_measurement_reflns_used 423
_cell_measurement_temperature 296
_cell_measurement_theta_max 22.19
_cell_measurement_theta_min 3.26
_cell_volume 365.6(4)
_computing_cell_refinement 'SAINT v7.68A (Bruker, 2009)'
_computing_data_reduction 'SAINT v7.68A (Bruker, 2009)'
_computing_molecular_graphics 'Olex2 (Dolomanov et al., 2009)'
_computing_publication_material 'Olex2 (Dolomanov et al., 2009)'
_computing_structure_refinement 'ShelXL (Sheldrick, 2015)'
_computing_structure_solution 'ShelXS (Sheldrick, 2008)'
_diffrn_ambient_temperature 296.15
_diffrn_measured_fraction_theta_full 0.997
_diffrn_measured_fraction_theta_max 0.992
_diffrn_measurement_device_type 'Bruker APEX-II CCD'
_diffrn_measurement_method '\f and \w scans'
_diffrn_radiation_monochromator graphite
_diffrn_radiation_type MoK\a
_diffrn_radiation_wavelength 0.71073
_diffrn_reflns_av_R_equivalents 0.0500
_diffrn_reflns_av_unetI/netI 0.0693
_diffrn_reflns_Laue_measured_fraction_full 0.997
_diffrn_reflns_Laue_measured_fraction_max 0.992
_diffrn_reflns_limit_h_max 8
_diffrn_reflns_limit_h_min -7
_diffrn_reflns_limit_k_max 14
_diffrn_reflns_limit_k_min -11
_diffrn_reflns_limit_l_max 6
_diffrn_reflns_limit_l_min -6
_diffrn_reflns_number 2117
_diffrn_reflns_point_group_measured_fraction_full 0.997
_diffrn_reflns_point_group_measured_fraction_max 0.992
_diffrn_reflns_theta_full 26.000
_diffrn_reflns_theta_max 27.411
_diffrn_reflns_theta_min 3.258
_diffrn_standards_number 0
_exptl_absorpt_coefficient_mu 3.005
_exptl_absorpt_correction_T_max 0.7456
_exptl_absorpt_correction_T_min 0.5750
_exptl_absorpt_correction_type multi-scan
_exptl_absorpt_process_details
'SADABS-2008/1 (Bruker,2008) was used for absorption correction. wR2(int) was 0.0744 before and 0.0479 after correction. The Ratio of minimum to maximum transmission is 0.7712. The \l/2 correction factor is Not present.'
_exptl_crystal_colour green
_exptl_crystal_colour_primary green
_exptl_crystal_density_diffrn 2.432
_exptl_crystal_density_meas .
_exptl_crystal_description block
_exptl_crystal_F_000 266
_exptl_crystal_preparation none
_exptl_crystal_recrystallization_method none
_exptl_crystal_size_max 0.3
_exptl_crystal_size_mid 0.12
_exptl_crystal_size_min 0.1
_refine_diff_density_max 0.934
_refine_diff_density_min -0.516
_refine_diff_density_rms 0.141
_refine_ls_extinction_coef .
_refine_ls_extinction_method none
_refine_ls_goodness_of_fit_ref 1.017
_refine_ls_hydrogen_treatment constr
_refine_ls_matrix_type full
_refine_ls_number_parameters 71
_refine_ls_number_reflns 827
_refine_ls_number_restraints 0
_refine_ls_restrained_S_all 1.017
_refine_ls_R_factor_all 0.0728
_refine_ls_R_factor_gt 0.0458
_refine_ls_shift/su_max 0.000
_refine_ls_shift/su_mean 0.000
_refine_ls_structure_factor_coef Fsqd
_refine_ls_weighting_details 'w=1/[\s^2^(Fo^2^)+(0.0646P)^2^] where P=(Fo^2^+2Fc^2^)/3'
_refine_ls_weighting_scheme calc
_refine_ls_wR_factor_gt 0.1075
_refine_ls_wR_factor_ref 0.1203
_reflns_Friedel_coverage 0.000
_reflns_Friedel_fraction_full .
_reflns_Friedel_fraction_max .
_reflns_number_gt 589
_reflns_number_total 827
_reflns_threshold_expression 'I > 2\s(I)'
_cod_data_source_file JSSC-2018-268-55.cif
_cod_data_source_block 1
_cod_original_cell_volume 365.5(4)
_cod_database_code 1560715
_shelx_space_group_comment
;
The symmetry employed for this shelxl refinement is uniquely defined
by the following loop, which should always be used as a source of
symmetry information in preference to the above space-group names.
They are only intended as comments.
;
_olex2_refinement_description
;
1. Fixed Uiso
 At 1.5 times of:
  All O(H,H) groups
2.a Rotating group:
 O2(H2A,H2B)
;

loop_
_space_group_symop_operation_xyz
'x, y, z'
'-x, y+1/2, -z+1/2'
'-x, -y, -z'
'x, -y-1/2, z-1/2'

loop_
_atom_site_label
_atom_site_type_symbol
_atom_site_fract_x
_atom_site_fract_y
_atom_site_fract_z
_atom_site_U_iso_or_equiv
_atom_site_adp_type
_atom_site_occupancy
_atom_site_site_symmetry_order
_atom_site_calc_flag
_atom_site_refinement_flags_posn
_atom_site_refinement_flags_adp
_atom_site_refinement_flags_occupancy
_atom_site_disorder_assembly
_atom_site_disorder_group
Cu1 Cu 0.5000 0.0000 0.0000 0.0192(3) Uani 1 2 d S T P . .
O1 O 0.2984(5) 0.0879(3) 0.3047(6) 0.0281(9) Uani 1 1 d . . . . .
N1 N 0.0917(6) 0.0986(4) 0.2656(8) 0.0215(9) Uani 1 1 d . . . . .
C1 C -0.0335(8) 0.0427(5) 0.0909(9) 0.0188(10) Uani 1 1 d . . . . .
N2 N -0.0292(7) 0.1701(4) 0.4090(8) 0.0246(10) Uani 1 1 d . . . . .
N3 N -0.2268(7) 0.1576(4) 0.3237(8) 0.0264(10) Uani 1 1 d . . . . .
N4 N -0.2343(6) 0.0793(4) 0.1305(7) 0.0209(9) Uani 1 1 d . . . . .
O2 O 0.5761(6) -0.1426(3) 0.2202(7) 0.0294(9) Uani 1 1 d . . . . .
H2A H 0.4768 -0.1981 0.2119 0.044 Uiso 1 1 d GR . . . .
H2B H 0.5908 -0.1191 0.3747 0.044 Uiso 1 1 d GR . . . .

loop_
_atom_site_aniso_label
_atom_site_aniso_U_11
_atom_site_aniso_U_22
_atom_site_aniso_U_33
_atom_site_aniso_U_23
_atom_site_aniso_U_13
_atom_site_aniso_U_12
Cu1 0.0160(4) 0.0166(4) 0.0247(5) -0.0018(4) -0.0027(3) -0.0017(4)
O1 0.0156(18) 0.036(2) 0.033(2) -0.0050(16) -0.0043(15) 0.0027(15)
N1 0.019(2) 0.019(2) 0.027(2) -0.0008(17) -0.0031(17) -0.0020(16)
C1 0.019(2) 0.019(2) 0.018(2) 0.0033(19) -0.0051(19) 0.0001(19)
N2 0.021(2) 0.026(2) 0.027(2) -0.0115(19) 0.0027(17) -0.0039(18)
N3 0.024(2) 0.024(2) 0.031(3) -0.0096(19) 0.0020(19) -0.0009(18)
N4 0.016(2) 0.021(2) 0.026(2) -0.0050(17) 0.0016(17) -0.0030(16)
O2 0.039(2) 0.0179(18) 0.031(2) 0.0018(16) -0.0039(17) -0.0015(16)

loop_
_atom_type_symbol
_atom_type_description
_atom_type_scat_dispersion_real
_atom_type_scat_dispersion_imag
_atom_type_scat_source
C C 0.0033 0.0016 'International Tables Vol C Tables 4.2.6.8 and 6.1.1.4'
H H 0.0000 0.0000 'International Tables Vol C Tables 4.2.6.8 and 6.1.1.4'
Cu Cu 0.3201 1.2651 'International Tables Vol C Tables 4.2.6.8 and 6.1.1.4'
N N 0.0061 0.0033 'International Tables Vol C Tables 4.2.6.8 and 6.1.1.4'
O O 0.0106 0.0060 'International Tables Vol C Tables 4.2.6.8 and 6.1.1.4'

loop_
_geom_angle_atom_site_label_1
_geom_angle_atom_site_label_2
_geom_angle_atom_site_label_3
_geom_angle
_geom_angle_site_symmetry_1
_geom_angle_site_symmetry_3
O1 Cu1 O1 180.0 . 3_655
N4 Cu1 O1 87.78(15) 1_655 3_655
N4 Cu1 O1 87.78(15) 3 .
N4 Cu1 O1 92.22(15) 3 3_655
N4 Cu1 O1 92.22(15) 1_655 .
N4 Cu1 N4 180.0(2) 3 1_655
N4 Cu1 O2 92.90(15) 1_655 3_655
N4 Cu1 O2 87.10(15) 3 3_655
N4 Cu1 O2 92.90(15) 3 .
N4 Cu1 O2 87.10(15) 1_655 .
O2 Cu1 O1 88.07(14) . 3_655
O2 Cu1 O1 91.93(14) . .
O2 Cu1 O1 91.93(14) 3_655 3_655
O2 Cu1 O1 88.07(14) 3_655 .
O2 Cu1 O2 180.0 . 3_655
N1 O1 Cu1 118.9(3) . .
O1 N1 C1 128.5(4) . .
O1 N1 N2 122.0(4) . .
N2 N1 C1 109.5(4) . .
N1 C1 C1 126.6(6) . 3
N4 C1 N1 106.5(4) . .
N4 C1 C1 126.8(5) . 3
N3 N2 N1 106.3(4) . .
N2 N3 N4 110.3(4) . .
C1 N4 Cu1 126.4(3) . 1_455
C1 N4 N3 107.4(4) . .
N3 N4 Cu1 124.1(3) . 1_455
Cu1 O2 H2A 110.8 . .
Cu1 O2 H2B 110.3 . .
H2A O2 H2B 108.2 . .

loop_
_geom_bond_atom_site_label_1
_geom_bond_atom_site_label_2
_geom_bond_distance
_geom_bond_site_symmetry_2
Cu1 O1 2.299(4) 3_655
Cu1 O1 2.299(4) .
Cu1 N4 1.984(4) 3
Cu1 N4 1.984(4) 1_655
Cu1 O2 2.003(4) .
Cu1 O2 2.003(4) 3_655
O1 N1 1.309(5) .
N1 C1 1.349(6) .
N1 N2 1.343(6) .
C1 C1 1.420(11) 3
C1 N4 1.341(6) .
N2 N3 1.313(6) .
N3 N4 1.342(5) .
N4 Cu1 1.984(4) 1_455
O2 H2A 0.8685 .
O2 H2B 0.8681 .

loop_
_geom_torsion_atom_site_label_1
_geom_torsion_atom_site_label_2
_geom_torsion_atom_site_label_3
_geom_torsion_atom_site_label_4
_geom_torsion
_geom_torsion_site_symmetry_1
_geom_torsion_site_symmetry_2
_geom_torsion_site_symmetry_3
_geom_torsion_site_symmetry_4
Cu1 O1 N1 C1 15.3(6) . . . .
Cu1 O1 N1 N2 -166.2(3) . . . .
O1 N1 C1 C1 0.6(10) . . . 3
O1 N1 C1 N4 177.8(4) . . . .
O1 N1 N2 N3 -178.4(4) . . . .
N1 C1 N4 Cu1 -162.9(3) . . . 1_455
N1 C1 N4 N3 1.1(5) . . . .
N1 N2 N3 N4 0.4(5) . . . .
C1 N1 N2 N3 0.3(5) . . . .
C1 C1 N4 Cu1 14.2(9) 3 . . 1_455
C1 C1 N4 N3 178.2(6) 3 . . .
N2 N1 C1 C1 -178.0(6) . . . 3
N2 N1 C1 N4 -0.9(5) . . . .
N2 N3 N4 Cu1 163.6(3) . . . 1_455
N2 N3 N4 C1 -0.9(5) . . . .
